data_9016913
loop_
_publ_author_name
'Plasil, J.'
'Fejfarova, K.'
'Cejka, J.'
'Dusek, M.'
'Skoda, R.'
'Sejkora, J.'

_publ_section_title
;
 Revision of the crystal structure and chemical formula of haiweeite, Ca(UO2)2(Si5O12)(OH)2*6H2O
;
_journal_name_full 'American Mineralogist'
_journal_page_first 718
_journal_page_last 723
_journal_volume 98
_journal_year 2013
_chemical_compound_source 'Teofilo Otoni, Minas Gerais, Brazil'
_chemical_formula_sum 'Ca H17 O25.5 Si5 U2'
_chemical_name_mineral Haiweeite
_space_group_IT_number 60
_space_group_name_Hall '-P 2n 2ab'
_space_group_name_H-M_alt 'P b c n'
_symmetry_space_group_name_H-M 'P b c n'
_cell_angle_alpha 90
_cell_angle_beta 90
_cell_angle_gamma 90
_cell_formula_units_Z 8
_cell_length_a 18.3000
_cell_length_b 14.2331
_cell_length_c 17.9192
_cell_volume 4667.338
_database_code_amcsd 0019934
_exptl_crystal_density_diffrn 3.079
_cod_data_source_file inputs/fixed/downloads/05/05540.cif
_cod_data_source_block 05540
_cod_original_cell_volume 4667.337
_cod_original_formula_sum 'U2 Ca Si5 O25.5 H17'
_cod_database_code 9016913

loop_
_space_group_symop_operation_xyz
x,y,z
x,-y,1/2+z
-x,y,1/2-z
1/2-x,1/2+y,z
1/2+x,1/2-y,-z
1/2+x,1/2+y,1/2-z
1/2-x,1/2-y,1/2+z
-x,-y,-z

loop_
_atom_site_aniso_label
_atom_site_aniso_U_11
_atom_site_aniso_U_22
_atom_site_aniso_U_33
_atom_site_aniso_U_12
_atom_site_aniso_U_13
_atom_site_aniso_U_23
U1 0.02020 0.00590 0.00521 0.00036 -0.00001 -0.00030
U2 0.01740 0.00550 0.00600 0.00020 0.00013 -0.00060
Ca 0.02350 0.03580 0.03910 -0.00450 0.00430 -0.00850
Si1 0.02490 0.00580 0.00530 0.00230 -0.00430 -0.00100
Si2 0.03400 0.00600 0.00610 -0.00110 -0.00190 0.00000
Si3 0.02300 0.01670 0.01600 -0.00420 -0.00170 0.00330
Si4 0.03080 0.00960 0.00830 -0.00100 0.00020 -0.00130
Si5 0.02400 0.01460 0.01160 0.00150 0.00110 0.00150

loop_
_atom_site_label
_atom_site_fract_x
_atom_site_fract_y
_atom_site_fract_z
_atom_site_occupancy
_atom_site_U_iso_or_equiv
_atom_site_type_symbol
_atom_site_attached_hydrogens
U1 0.24799 0.12566 0.03443 1.00000 0.01044 U 0
U2 0.25411 0.37558 0.13863 1.00000 0.00964 U 0
Ca 0.01502 0.87750 0.13941 1.00000 0.03280 Ca 0
Si1 0.24794 0.37570 -0.03695 1.00000 0.01200 Si 0
Si2 0.25733 0.12490 0.20948 1.00000 0.01550 Si 0
Si3 0.15180 0.17650 0.33460 1.00000 0.01880 Si 0
Si4 0.22570 0.37610 0.33566 1.00000 0.01620 Si 0
Si5 0.64340 0.07040 0.16410 1.00000 0.01680 Si 0
O1 0.32090 0.37240 -0.09060 1.00000 0.02600 O 0
O2 0.15750 0.37000 0.14720 1.00000 0.02400 O 0
O3 0.18740 0.12280 0.26400 1.00000 0.02500 O 0
O4 0.24450 0.28790 0.02010 1.00000 0.01500 O 0
O5 0.25320 0.03830 0.15410 1.00000 0.01300 O 0
O-H6 0.06480 0.16580 0.33070 1.00000 0.03300 O 1
O7 0.35210 0.37930 0.12750 1.00000 0.02060 O 0
O8 0.32950 0.12400 0.26130 1.00000 0.02330 O 0
O9 0.27450 0.37830 0.26130 1.00000 0.02500 O 0
O-H10 0.55470 0.08060 0.16010 1.00000 0.03400 O 1
O11 0.24940 -0.03690 0.01790 1.00000 0.01600 O 0
O12 0.26040 0.21350 0.15340 1.00000 0.02000 O 0
O13 0.17080 0.28490 0.33230 1.00000 0.02900 O 0
O14 0.27170 0.37460 0.41120 1.00000 0.02600 O 0
O15 0.17720 0.37620 -0.09300 1.00000 0.02500 O 0
Wat16 0.04800 1.04290 0.15450 1.00000 0.06200 O 2
O17 0.16720 0.46320 0.33550 1.00000 0.02900 O 0
Wat18 -0.07960 0.92730 0.22900 0.50000 0.06600 O 2
Wat19 -0.09400 0.79250 0.11140 1.00000 0.05300 O 2
Wat20 0.04740 0.81200 0.01370 0.50000 0.09000 O 2
Wat20* 0.03740 0.87400 0.00800 0.50000 0.09000 O 2
Wat21 0.05310 0.71340 0.15130 0.50000 0.05100 O 2
Wat21* 0.04630 0.72580 0.19290 0.50000 0.05100 O 2
O22 0.15040 0.12480 0.04580 1.00000 0.02260 O 0
O23 0.34520 0.12700 0.02570 1.00000 0.02260 O 0
Wat24 0.07500 1.02200 -0.07450 0.50000 0.08600 O 2
Wat24* 0.05400 1.01600 -0.04460 0.50000 0.08600 O 2
Wat25 0.47000 0.00200 0.05600 0.50000 0.14700 O 2
Wat25* 0.48600 -0.11000 0.16000 0.50000 0.14700 O 2
Wat26 0.45800 -0.20600 0.05100 0.50000 0.06400 O 2
Wat26* 0.45100 -0.18100 0.01800 0.50000 0.06400 O 2

loop_
_cod_changelog_entry_id
_cod_changelog_entry_author
_cod_changelog_entry_date
_cod_changelog_entry_text
1
;cod-tools version 3.8.0
Id: cif_guess_AMCSD_atom_types 9574 2023-05-10 09:00:05Z saulius
;
2023-05-10T18:57:27+03:00
;Derived atom types and hydrogen counts
from atom names that follow the AMCSD naming convention
(Wat == water, O-H == hydroxyl).
;

loop_
_cod_related_entry_id
_cod_related_entry_database
_cod_related_entry_code
1 AMCSD 0019934
